data_1567786
loop_
_publ_author_name
'Tian, Peilin'
'Ye, Wenkang'
'Zhang, Xiayan'
'Tong, Yi'
'Qian, Pei-Yuan'
'Tong, Rongbiao'

_publ_section_title
;
 Ten-step asymmetric total syntheses of potent antibiotics anthracimycin
 and anthracimycin B.
;
_journal_issue 43
_journal_name_full 'Chemical science'
_journal_page_first 12776
_journal_page_last 12781
_journal_paper_doi 10.1039/d2sc05049h
_journal_volume 13
_journal_year 2022
_chemical_absolute_configuration ad
_chemical_formula_moiety 'C15 H20 O2'
_chemical_formula_sum 'C15 H20 O2'
_chemical_formula_weight 232.31
_space_group_crystal_system orthorhombic
_space_group_IT_number 19
_space_group_name_Hall 'P 2ac 2ab'
_space_group_name_H-M_alt 'P 21 21 21'
_atom_sites_solution_hydrogens geom
_atom_sites_solution_primary iterative
_audit_creation_date 2021-06-17
_audit_creation_method
;
Olex2 1.5-alpha
(compiled 2021.06.11 svn.re2ff6fc5 for OlexSys, GUI svn.r6348)
;
_audit_update_record
;
2022-05-27 deposited with the CCDC.	2022-10-14 downloaded from the CCDC.
;
_cell_angle_alpha 90
_cell_angle_beta 90
_cell_angle_gamma 90
_cell_formula_units_Z 4
_cell_length_a 5.60939(10)
_cell_length_b 10.26643(19)
_cell_length_c 22.2551(4)
_cell_measurement_reflns_used 6330
_cell_measurement_temperature 99.97(10)
_cell_measurement_theta_max 76.4190
_cell_measurement_theta_min 3.9560
_cell_volume 1281.64(4)
_computing_cell_refinement 'CrysAlisPro 1.171.40.69a (Rigaku OD, 2020)'
_computing_data_collection 'CrysAlisPro 1.171.40.69a (Rigaku OD, 2020)'
_computing_data_reduction 'CrysAlisPro 1.171.40.69a (Rigaku OD, 2020)'
_computing_molecular_graphics 'Olex2 1.5-alpha (Dolomanov et al., 2009)'
_computing_publication_material 'Olex2 1.5-alpha (Dolomanov et al., 2009)'
_computing_structure_refinement 'SHELXL 2014/7 (Sheldrick, 2015)'
_computing_structure_solution 'olex2.solve 1.5-alpha (Bourhis et al., 2015)'
_diffrn_ambient_environment N~2~
_diffrn_ambient_temperature 99.97(10)
_diffrn_detector 'CCD plate'
_diffrn_detector_area_resol_mean 5.1788
_diffrn_detector_type Atlas
_diffrn_measured_fraction_theta_full 0.996
_diffrn_measured_fraction_theta_max 0.987
_diffrn_measurement_details
;
List of Runs (angles in degrees, time in seconds):

  # Type    Start    End  Width  t~exp~   \w     \q     \k     \f   Frames
#--------------------------------------------------------------------------
  1  \w     36.00 109.00   1.00    5.00    --  113.00-111.00  60.00   73
  2  \w    -70.00  22.00   1.00    2.00    --  -39.95  57.00   0.00   92
  3  \w   -112.00 -14.00   1.00    2.00    --  -39.95 -37.00-180.00   98
  4  \w     43.00  97.00   1.00    2.00    --   39.95-125.00 150.00   54
  5  \w     10.00 110.00   1.00    2.00    --   39.95  57.00 120.00  100
  6  \w     83.00 178.00   1.00    5.00    --  113.00  30.00 -60.00   95
  7  \w     43.00 144.00   1.00    5.00    --  113.00 -30.00-120.00  101
  8  \w     83.00 114.00   1.00    5.00    --  113.00  61.00-120.00   31
  9  \w    120.00 175.00   1.00    5.00    --  113.00  77.00 -30.00   55
 10  \w    139.00 178.00   1.00    5.00    --  113.00  61.00-120.00   39
 11  \w    103.00 178.00   1.00    5.00    --  113.00  77.00-150.00   75
 12  \w     93.00 141.00   1.00    5.00    --  113.00 -77.00 120.00   48
 13  \w     52.00 135.00   1.00    5.00    --  113.00 -77.00-120.00   83
 14  \w     42.00 109.00   1.00    5.00    --  113.00-111.00-180.00   67
 15  \w     34.00  62.00   1.00    5.00    --  113.00 -77.00 120.00   28
;
_diffrn_measurement_device 'kappa diffractometer'
_diffrn_measurement_device_type 'SuperNova, Dual, Cu at home/near, Atlas'
_diffrn_measurement_method '\w scans'
_diffrn_orient_matrix_type 'CrysAlisPro convention (1999,Acta A55,543-557)'
_diffrn_orient_matrix_UB_11 0.0018372000
_diffrn_orient_matrix_UB_12 -0.0857354000
_diffrn_orient_matrix_UB_13 0.0568067000
_diffrn_orient_matrix_UB_21 0.1467134000
_diffrn_orient_matrix_UB_22 -0.1038423000
_diffrn_orient_matrix_UB_23 -0.0336409000
_diffrn_orient_matrix_UB_31 0.2321845000
_diffrn_orient_matrix_UB_32 0.0662240000
_diffrn_orient_matrix_UB_33 0.0207843000
_diffrn_radiation_monochromator mirror
_diffrn_radiation_probe x-ray
_diffrn_radiation_type CuK\a
_diffrn_radiation_wavelength 1.54184
_diffrn_reflns_av_R_equivalents 0.0230
_diffrn_reflns_av_unetI/netI 0.0231
_diffrn_reflns_Laue_measured_fraction_full 0.996
_diffrn_reflns_Laue_measured_fraction_max 0.987
_diffrn_reflns_limit_h_max 6
_diffrn_reflns_limit_h_min -4
_diffrn_reflns_limit_k_max 12
_diffrn_reflns_limit_k_min -12
_diffrn_reflns_limit_l_max 28
_diffrn_reflns_limit_l_min -26
_diffrn_reflns_number 7631
_diffrn_reflns_point_group_measured_fraction_full 0.997
_diffrn_reflns_point_group_measured_fraction_max 0.983
_diffrn_reflns_theta_full 67.684
_diffrn_reflns_theta_max 76.640
_diffrn_reflns_theta_min 3.973
_diffrn_source 'micro-focus sealed X-ray tube'
_diffrn_source_current 0.80
_diffrn_source_power 0.040
_diffrn_source_target Cu
_diffrn_source_type 'SuperNova (Cu) X-ray Source'
_diffrn_source_voltage 50
_exptl_absorpt_coefficient_mu 0.615
_exptl_absorpt_correction_T_max 1.00000
_exptl_absorpt_correction_T_min 0.82927
_exptl_absorpt_correction_type multi-scan
_exptl_absorpt_process_details
;
CrysAlisPro 1.171.40.69a (Rigaku Oxford Diffraction, 2020)
Empirical absorption correction using spherical harmonics,
 implemented in SCALE3 ABSPACK scaling algorithm.
;
_exptl_crystal_colour colourless
_exptl_crystal_colour_primary colourless
_exptl_crystal_density_diffrn 1.204
_exptl_crystal_description needle
_exptl_crystal_F_000 504
_exptl_crystal_size_max 0.4
_exptl_crystal_size_mid 0.08
_exptl_crystal_size_min 0.07
_refine_diff_density_max 0.426
_refine_diff_density_min -0.170
_refine_diff_density_rms 0.038
_refine_ls_abs_structure_details
;
 Flack x determined using 1054 quotients [(I+)-(I-)]/[(I+)+(I-)]
 (Parsons, Flack and Wagner, Acta Cryst. B69 (2013) 249-259).
;
_refine_ls_abs_structure_Flack 0.12(9)
_refine_ls_extinction_method none
_refine_ls_goodness_of_fit_ref 1.057
_refine_ls_hydrogen_treatment constr
_refine_ls_matrix_type full
_refine_ls_number_parameters 156
_refine_ls_number_reflns 2639
_refine_ls_number_restraints 0
_refine_ls_restrained_S_all 1.057
_refine_ls_R_factor_all 0.0351
_refine_ls_R_factor_gt 0.0348
_refine_ls_shift/su_max 0.000
_refine_ls_shift/su_mean 0.000
_refine_ls_structure_factor_coef Fsqd
_refine_ls_weighting_details 'w=1/[\s^2^(Fo^2^)+(0.0463P)^2^+0.4110P] where P=(Fo^2^+2Fc^2^)/3'
_refine_ls_weighting_scheme calc
_refine_ls_wR_factor_gt 0.0910
_refine_ls_wR_factor_ref 0.0912
_reflns_Friedel_coverage 0.687
_reflns_Friedel_fraction_full 0.998
_reflns_Friedel_fraction_max 0.977
_reflns_number_gt 2612
_reflns_number_total 2639
_reflns_threshold_expression 'I > 2\s(I)'
_cod_data_source_file d2sc05049h2.cif
_cod_data_source_block ptian3cult
_cod_depositor_comments 'Adding full bibliography for 1567786--1567787.cif.'
_cod_database_code 1567786
_shelx_shelxl_version_number 2014/7
_shelx_space_group_comment
;
The symmetry employed for this shelxl refinement is uniquely defined
by the following loop, which should always be used as a source of
symmetry information in preference to the above space-group names.
They are only intended as comments.
;
_reflns_odcompleteness_completeness 99.54
_reflns_odcompleteness_iscentric 1
_reflns_odcompleteness_theta 71.98
_olex2_refinement_description
;
1. Fixed Uiso
 At 1.2 times of:
  All C(H) groups, All C(H,H) groups
 At 1.5 times of:
  All C(H,H,H) groups
2.a Ternary CH refined with riding coordinates:
 C2(H2), C3(H3), C8(H8), C11(H11), C12(H12)
2.b Secondary CH2 refined with riding coordinates:
 C4(H4A,H4B), C7(H7A,H7B), C13(H13A,H13B)
2.c Aromatic/amide H refined with riding coordinates:
 C5(H5), C9(H9), C10(H10)
2.d Idealised Me refined as rotating group:
 C14(H14A,H14B,H14C), C15(H15A,H15B,H15C)
;
_olex2_date_sample_data_collection 2021-06-15
_olex2_submission_special_instructions 'No special instructions were received'
_oxdiff_exptl_absorpt_empirical_details
;
Empirical correction (ABSPACK) includes:
- Absorption correction using spherical harmonics
- Frame scaling
;
_oxdiff_exptl_absorpt_empirical_full_max 1.438
_oxdiff_exptl_absorpt_empirical_full_min 0.399

loop_
_space_group_symop_operation_xyz
'x, y, z'
'-x+1/2, -y, z+1/2'
'x+1/2, -y+1/2, -z'
'-x, y+1/2, -z+1/2'

loop_
_atom_site_label
_atom_site_type_symbol
_atom_site_fract_x
_atom_site_fract_y
_atom_site_fract_z
_atom_site_U_iso_or_equiv
_atom_site_adp_type
_atom_site_occupancy
_atom_site_site_symmetry_order
_atom_site_calc_flag
_atom_site_refinement_flags_posn
_atom_site_refinement_flags_adp
_atom_site_refinement_flags_occupancy
_atom_site_disorder_assembly
_atom_site_disorder_group
O1 O 0.0929(3) 0.11421(13) 0.06951(6) 0.0265(3) Uani 1 1 d . . . . .
O2 O 0.0093(2) 0.30865(13) 0.03463(6) 0.0212(3) Uani 1 1 d . . . . .
C1 C 0.1415(3) 0.22894(18) 0.06947(8) 0.0191(4) Uani 1 1 d . . . . .
C2 C 0.3304(3) 0.28593(18) 0.11032(8) 0.0179(4) Uani 1 1 d . . . . .
H2 H 0.4602 0.2197 0.1141 0.021 Uiso 1 1 calc R U . . .
C3 C 0.2276(3) 0.30880(18) 0.17433(8) 0.0181(4) Uani 1 1 d . . . . .
H3 H 0.1229 0.3876 0.1728 0.022 Uiso 1 1 calc R U . . .
C4 C 0.0803(4) 0.19596(19) 0.19951(8) 0.0221(4) Uani 1 1 d . . . . .
H4A H -0.0703 0.1883 0.1765 0.027 Uiso 1 1 calc R U . . .
H4B H 0.1700 0.1136 0.1946 0.027 Uiso 1 1 calc R U . . .
C5 C 0.0238(4) 0.21658(19) 0.26524(8) 0.0244(4) Uani 1 1 d . . . . .
H5 H -0.0999 0.1657 0.2825 0.029 Uiso 1 1 calc R U . . .
C6 C 0.1361(4) 0.3014(2) 0.30044(8) 0.0260(4) Uani 1 1 d . . . . .
C7 C 0.3399(4) 0.3841(2) 0.27793(9) 0.0270(4) Uani 1 1 d . . . . .
H7A H 0.4709 0.3818 0.3077 0.032 Uiso 1 1 calc R U . . .
H7B H 0.2855 0.4755 0.2744 0.032 Uiso 1 1 calc R U . . .
C8 C 0.4358(3) 0.33838(19) 0.21675(8) 0.0214(4) Uani 1 1 d . . . . .
H8 H 0.5274 0.2560 0.2232 0.026 Uiso 1 1 calc R U . . .
C9 C 0.6019(4) 0.4378(2) 0.19021(9) 0.0244(4) Uani 1 1 d . . . . .
H9 H 0.7138 0.4785 0.2162 0.029 Uiso 1 1 calc R U . . .
C10 C 0.6020(3) 0.47233(19) 0.13273(9) 0.0225(4) Uani 1 1 d . . . . .
H10 H 0.7079 0.5395 0.1205 0.027 Uiso 1 1 calc R U . . .
C11 C 0.4442(3) 0.41123(18) 0.08583(8) 0.0183(4) Uani 1 1 d . . . . .
H11 H 0.5469 0.3868 0.0509 0.022 Uiso 1 1 calc R U . . .
C12 C 0.2495(3) 0.50444(18) 0.06275(8) 0.0189(4) Uani 1 1 d . . . . .
H12 H 0.1449 0.5304 0.0971 0.023 Uiso 1 1 calc R U . . .
C13 C 0.1005(4) 0.43504(18) 0.01595(8) 0.0210(4) Uani 1 1 d . . . . .
H13A H -0.0360 0.4915 0.0052 0.025 Uiso 1 1 calc R U . . .
H13B H 0.1983 0.4230 -0.0207 0.025 Uiso 1 1 calc R U . . .
C14 C 0.0664(5) 0.3225(2) 0.36518(9) 0.0349(5) Uani 1 1 d . . . . .
H14A H -0.0705 0.2671 0.3750 0.052 Uiso 1 1 calc R U . . .
H14B H 0.0235 0.4141 0.3713 0.052 Uiso 1 1 calc R U . . .
H14C H 0.2008 0.3000 0.3913 0.052 Uiso 1 1 calc R U . . .
C15 C 0.3544(4) 0.62722(19) 0.03379(9) 0.0259(4) Uani 1 1 d . . . . .
H15A H 0.4717 0.6022 0.0033 0.039 Uiso 1 1 calc R U . . .
H15B H 0.4323 0.6803 0.0647 0.039 Uiso 1 1 calc R U . . .
H15C H 0.2264 0.6777 0.0149 0.039 Uiso 1 1 calc R U . . .

loop_
_atom_site_aniso_label
_atom_site_aniso_U_11
_atom_site_aniso_U_22
_atom_site_aniso_U_33
_atom_site_aniso_U_23
_atom_site_aniso_U_13
_atom_site_aniso_U_12
O1 0.0326(8) 0.0253(7) 0.0215(6) 0.0009(5) -0.0028(6) -0.0070(6)
O2 0.0172(6) 0.0255(6) 0.0207(6) 0.0004(5) -0.0043(5) -0.0018(5)
C1 0.0181(9) 0.0239(9) 0.0154(8) -0.0002(7) 0.0015(7) -0.0008(7)
C2 0.0150(8) 0.0225(9) 0.0160(7) -0.0015(7) -0.0008(6) 0.0006(7)
C3 0.0153(8) 0.0238(9) 0.0150(7) -0.0003(7) -0.0014(6) 0.0028(7)
C4 0.0207(9) 0.0277(9) 0.0178(8) 0.0032(7) 0.0005(7) -0.0002(7)
C5 0.0268(10) 0.0267(9) 0.0198(9) 0.0054(7) 0.0029(8) 0.0036(8)
C6 0.0334(11) 0.0274(9) 0.0172(8) 0.0032(7) 0.0025(8) 0.0092(8)
C7 0.0306(11) 0.0327(10) 0.0175(8) -0.0036(8) -0.0025(8) 0.0016(8)
C8 0.0182(9) 0.0279(9) 0.0181(8) -0.0026(7) -0.0038(7) 0.0028(7)
C9 0.0168(9) 0.0317(10) 0.0246(9) -0.0077(8) -0.0032(7) -0.0009(8)
C10 0.0145(8) 0.0260(9) 0.0271(9) -0.0053(8) 0.0009(7) -0.0018(7)
C11 0.0143(8) 0.0237(9) 0.0170(7) -0.0026(7) 0.0016(7) 0.0000(7)
C12 0.0170(8) 0.0209(8) 0.0188(8) -0.0003(7) 0.0032(7) 0.0006(7)
C13 0.0199(9) 0.0237(9) 0.0193(8) 0.0027(7) -0.0011(7) 0.0003(7)
C14 0.0527(14) 0.0315(11) 0.0204(9) 0.0007(8) 0.0068(9) 0.0071(10)
C15 0.0273(10) 0.0246(9) 0.0257(9) 0.0025(8) 0.0042(8) -0.0018(8)

loop_
_atom_type_symbol
_atom_type_description
_atom_type_scat_dispersion_real
_atom_type_scat_dispersion_imag
_atom_type_scat_source
C C 0.0181 0.0091 'International Tables Vol C Tables 4.2.6.8 and 6.1.1.4'
H H 0.0000 0.0000 'International Tables Vol C Tables 4.2.6.8 and 6.1.1.4'
O O 0.0492 0.0322 'International Tables Vol C Tables 4.2.6.8 and 6.1.1.4'

loop_
_geom_angle_atom_site_label_1
_geom_angle_atom_site_label_2
_geom_angle_atom_site_label_3
_geom_angle
_geom_angle_site_symmetry_1
_geom_angle_site_symmetry_3
_geom_angle_publ_flag
C1 O2 C13 120.78(14) . . ?
O1 C1 O2 117.88(17) . . ?
O1 C1 C2 122.27(17) . . ?
O2 C1 C2 119.69(16) . . ?
C1 C2 H2 107.3 . . ?
C1 C2 C3 110.41(15) . . ?
C1 C2 C11 113.67(15) . . ?
C3 C2 H2 107.3 . . ?
C11 C2 H2 107.3 . . ?
C11 C2 C3 110.66(14) . . ?
C2 C3 H3 108.0 . . ?
C4 C3 C2 114.95(15) . . ?
C4 C3 H3 108.0 . . ?
C4 C3 C8 109.65(15) . . ?
C8 C3 C2 108.16(14) . . ?
C8 C3 H3 108.0 . . ?
C3 C4 H4A 109.4 . . ?
C3 C4 H4B 109.4 . . ?
H4A C4 H4B 108.0 . . ?
C5 C4 C3 111.20(16) . . ?
C5 C4 H4A 109.4 . . ?
C5 C4 H4B 109.4 . . ?
C4 C5 H5 117.9 . . ?
C6 C5 C4 124.23(19) . . ?
C6 C5 H5 117.9 . . ?
C5 C6 C7 122.12(18) . . ?
C5 C6 C14 122.3(2) . . ?
C14 C6 C7 115.62(19) . . ?
C6 C7 H7A 109.0 . . ?
C6 C7 H7B 109.0 . . ?
C6 C7 C8 112.75(17) . . ?
H7A C7 H7B 107.8 . . ?
C8 C7 H7A 109.0 . . ?
C8 C7 H7B 109.0 . . ?
C3 C8 C7 109.87(15) . . ?
C3 C8 H8 108.2 . . ?
C7 C8 H8 108.2 . . ?
C9 C8 C3 111.41(15) . . ?
C9 C8 C7 110.94(16) . . ?
C9 C8 H8 108.2 . . ?
C8 C9 H9 118.0 . . ?
C10 C9 C8 124.08(18) . . ?
C10 C9 H9 118.0 . . ?
C9 C10 H10 118.1 . . ?
C9 C10 C11 123.82(18) . . ?
C11 C10 H10 118.1 . . ?
C2 C11 H11 107.8 . . ?
C2 C11 C12 110.14(14) . . ?
C10 C11 C2 110.32(15) . . ?
C10 C11 H11 107.8 . . ?
C10 C11 C12 112.91(15) . . ?
C12 C11 H11 107.8 . . ?
C11 C12 H12 109.1 . . ?
C13 C12 C11 109.18(15) . . ?
C13 C12 H12 109.1 . . ?
C13 C12 C15 108.05(15) . . ?
C15 C12 C11 112.28(15) . . ?
C15 C12 H12 109.1 . . ?
O2 C13 C12 114.67(14) . . ?
O2 C13 H13A 108.6 . . ?
O2 C13 H13B 108.6 . . ?
C12 C13 H13A 108.6 . . ?
C12 C13 H13B 108.6 . . ?
H13A C13 H13B 107.6 . . ?
C6 C14 H14A 109.5 . . ?
C6 C14 H14B 109.5 . . ?
C6 C14 H14C 109.5 . . ?
H14A C14 H14B 109.5 . . ?
H14A C14 H14C 109.5 . . ?
H14B C14 H14C 109.5 . . ?
C12 C15 H15A 109.5 . . ?
C12 C15 H15B 109.5 . . ?
C12 C15 H15C 109.5 . . ?
H15A C15 H15B 109.5 . . ?
H15A C15 H15C 109.5 . . ?
H15B C15 H15C 109.5 . . ?

loop_
_geom_bond_atom_site_label_1
_geom_bond_atom_site_label_2
_geom_bond_distance
_geom_bond_site_symmetry_2
_geom_bond_publ_flag
O1 C1 1.209(2) . ?
O2 C1 1.349(2) . ?
O2 C13 1.455(2) . ?
C1 C2 1.514(2) . ?
C2 H2 1.0000 . ?
C2 C3 1.555(2) . ?
C2 C11 1.536(2) . ?
C3 H3 1.0000 . ?
C3 C4 1.529(3) . ?
C3 C8 1.532(2) . ?
C4 H4A 0.9900 . ?
C4 H4B 0.9900 . ?
C4 C5 1.512(2) . ?
C5 H5 0.9500 . ?
C5 C6 1.330(3) . ?
C6 C7 1.510(3) . ?
C6 C14 1.509(3) . ?
C7 H7A 0.9900 . ?
C7 H7B 0.9900 . ?
C7 C8 1.537(3) . ?
C8 H8 1.0000 . ?
C8 C9 1.503(3) . ?
C9 H9 0.9500 . ?
C9 C10 1.327(3) . ?
C10 H10 0.9500 . ?
C10 C11 1.506(2) . ?
C11 H11 1.0000 . ?
C11 C12 1.540(3) . ?
C12 H12 1.0000 . ?
C12 C13 1.514(3) . ?
C12 C15 1.533(3) . ?
C13 H13A 0.9900 . ?
C13 H13B 0.9900 . ?
C14 H14A 0.9800 . ?
C14 H14B 0.9800 . ?
C14 H14C 0.9800 . ?
C15 H15A 0.9800 . ?
C15 H15B 0.9800 . ?
C15 H15C 0.9800 . ?

loop_
_geom_torsion_atom_site_label_1
_geom_torsion_atom_site_label_2
_geom_torsion_atom_site_label_3
_geom_torsion_atom_site_label_4
_geom_torsion
_geom_torsion_site_symmetry_1
_geom_torsion_site_symmetry_2
_geom_torsion_site_symmetry_3
_geom_torsion_site_symmetry_4
_geom_torsion_publ_flag
O1 C1 C2 C3 -81.0(2) . . . . ?
O1 C1 C2 C11 153.91(17) . . . . ?
O2 C1 C2 C3 94.12(19) . . . . ?
O2 C1 C2 C11 -30.9(2) . . . . ?
C1 O2 C13 C12 -36.6(2) . . . . ?
C1 C2 C3 C4 45.3(2) . . . . ?
C1 C2 C3 C8 168.14(15) . . . . ?
C1 C2 C11 C10 171.55(15) . . . . ?
C1 C2 C11 C12 46.2(2) . . . . ?
C2 C3 C4 C5 170.21(15) . . . . ?
C2 C3 C8 C7 170.53(15) . . . . ?
C2 C3 C8 C9 47.2(2) . . . . ?
C2 C11 C12 C13 -56.24(18) . . . . ?
C2 C11 C12 C15 -176.04(15) . . . . ?
C3 C2 C11 C10 46.65(19) . . . . ?
C3 C2 C11 C12 -78.66(17) . . . . ?
C3 C4 C5 C6 -16.4(3) . . . . ?
C3 C8 C9 C10 -14.9(3) . . . . ?
C4 C3 C8 C7 -63.4(2) . . . . ?
C4 C3 C8 C9 173.23(15) . . . . ?
C4 C5 C6 C7 -1.8(3) . . . . ?
C4 C5 C6 C14 177.37(19) . . . . ?
C5 C6 C7 C8 -12.8(3) . . . . ?
C6 C7 C8 C3 44.8(2) . . . . ?
C6 C7 C8 C9 168.40(17) . . . . ?
C7 C8 C9 C10 -137.7(2) . . . . ?
C8 C3 C4 C5 48.1(2) . . . . ?
C8 C9 C10 C11 -3.3(3) . . . . ?
C9 C10 C11 C2 -13.0(3) . . . . ?
C9 C10 C11 C12 110.7(2) . . . . ?
C10 C11 C12 C13 179.94(15) . . . . ?
C10 C11 C12 C15 60.1(2) . . . . ?
C11 C2 C3 C4 171.99(15) . . . . ?
C11 C2 C3 C8 -65.12(18) . . . . ?
C11 C12 C13 O2 51.3(2) . . . . ?
C13 O2 C1 O1 -158.95(16) . . . . ?
C13 O2 C1 C2 25.7(2) . . . . ?
C14 C6 C7 C8 167.95(17) . . . . ?
C15 C12 C13 O2 173.63(15) . . . . ?
